data_2015471
loop_
_publ_author_name
'Andrey I. Buvaylo'
'Nikolay M. Dudarenko'
'Igor O. Fritsky'
'Jolanta \'Swi\;atek-Koz\/lowska'

_publ_section_title
;
 Tris(ethylenediamine)nickel(II)
 bis[2-cyano-2-(oxidoimino)acetamidato]nickelate(II) monohydrate
;
_journal_coeditor_code DN3007
_journal_issue 8
_journal_name_full 'Acta Crystallographica Section C'
_journal_page_first m331
_journal_page_last m333
_journal_paper_doi 10.1107/S0108270106022323
_journal_volume 62
_journal_year 2006
_chemical_formula_iupac '[Ni (C2 H8 N2)3] [Ni (C3 H1 N3 O2)2], H2 O'
_chemical_formula_moiety 'C6 H24 N6 Ni 2+, C6 H2 N6 Ni O4 2-, H2 O'
_chemical_formula_sum 'C12 H28 N12 Ni2 O5'
_chemical_formula_weight 537.88
_chemical_name_systematic
;
Tris(ethylenediamine)nickel(II)
bis[2-cyano-2-(oxidoimino)acetamide]nickelate(II) monohydrate
;
_space_group_IT_number 15
_symmetry_cell_setting monoclinic
_symmetry_space_group_name_Hall '-C 2yc'
_symmetry_space_group_name_H-M 'C 1 2/c 1'
_atom_sites_solution_hydrogens geom
_atom_sites_solution_primary direct
_atom_sites_solution_secondary difmap
_audit_creation_method SHELXL-97
_cell_angle_alpha 90.00
_cell_angle_beta 105.26(3)
_cell_angle_gamma 90.00
_cell_formula_units_Z 4
_cell_length_a 10.119(2)
_cell_length_b 11.212(2)
_cell_length_c 19.170(4)
_cell_measurement_reflns_used 6962
_cell_measurement_temperature 100
_cell_measurement_theta_max 28.45
_cell_measurement_theta_min 3.63
_cell_volume 2098.2(8)
_computing_cell_refinement 'SAINT (Bruker, 1999)'
_computing_data_collection 'KM-4 CCD Software (Kuma Diffraction, 1999)'
_computing_data_reduction SAINT
_computing_molecular_graphics 'ORTEP-3 for Windows (Farrugia, 1997)'
_computing_publication_material 'WinGX (Farrugia, 1999)'
_computing_structure_refinement 'SHELXL97 (Sheldrick, 1997)'
_computing_structure_solution 'SHELXS97 (Sheldrick, 1997)'
_diffrn_ambient_temperature 100
_diffrn_measured_fraction_theta_full 0.99
_diffrn_measured_fraction_theta_max 0.99
_diffrn_measurement_device_type 'Manufacturer? Model? CCD area-detector'
_diffrn_measurement_method '\w scans'
_diffrn_radiation_monochromator graphite
_diffrn_radiation_source 'fine-focus sealed tube'
_diffrn_radiation_type MoK\a
_diffrn_radiation_wavelength 0.71073
_diffrn_reflns_av_R_equivalents 0.0378
_diffrn_reflns_av_sigmaI/netI 0.0284
_diffrn_reflns_limit_h_max 13
_diffrn_reflns_limit_h_min -8
_diffrn_reflns_limit_k_max 14
_diffrn_reflns_limit_k_min -14
_diffrn_reflns_limit_l_max 25
_diffrn_reflns_limit_l_min -24
_diffrn_reflns_number 6962
_diffrn_reflns_theta_full 28.45
_diffrn_reflns_theta_max 28.45
_diffrn_reflns_theta_min 3.63
_diffrn_standards_decay_% 0
_exptl_absorpt_coefficient_mu 1.848
_exptl_absorpt_correction_T_max 0.820
_exptl_absorpt_correction_T_min 0.696
_exptl_absorpt_correction_type psi-scan
_exptl_absorpt_process_details '(North <i>et al.</i>,  1968)'
_exptl_crystal_colour Red
_exptl_crystal_density_diffrn 1.703
_exptl_crystal_density_method 'not measured'
_exptl_crystal_description Prism
_exptl_crystal_F_000 1120
_exptl_crystal_size_max 0.27
_exptl_crystal_size_mid 0.16
_exptl_crystal_size_min 0.11
_refine_diff_density_max 1.081
_refine_diff_density_min -0.436
_refine_ls_extinction_method none
_refine_ls_goodness_of_fit_ref 1.076
_refine_ls_hydrogen_treatment mixed
_refine_ls_matrix_type full
_refine_ls_number_parameters 175
_refine_ls_number_reflns 2413
_refine_ls_number_restraints 0
_refine_ls_restrained_S_all 1.076
_refine_ls_R_factor_all 0.0378
_refine_ls_R_factor_gt 0.0335
_refine_ls_shift/su_max 0.000
_refine_ls_shift/su_mean 0.000
_refine_ls_structure_factor_coef Fsqd
_refine_ls_weighting_details 'calc w=1/[\s^2^(Fo^2^)+(0.0291P)^2^+6.5482P] where P=(Fo^2^+2Fc^2^)/3'
_refine_ls_weighting_scheme calc
_refine_ls_wR_factor_gt 0.0791
_refine_ls_wR_factor_ref 0.0820
_reflns_number_gt 2202
_reflns_number_total 2655
_reflns_threshold_expression I>2\s(I)
_cod_data_source_file dn3007.cif
_cod_data_source_block I
_cod_original_sg_symbol_H-M 'C 2/c'
_cod_database_code 2015471
_cod_database_fobs_code 2015471

loop_
_symmetry_equiv_pos_as_xyz
'x, y, z'
'-x, y, -z+1/2'
'x+1/2, y+1/2, z'
'-x+1/2, y+1/2, -z+1/2'
'-x, -y, -z'
'x, -y, z-1/2'
'-x+1/2, -y+1/2, -z'
'x+1/2, -y+1/2, z-1/2'

loop_
_atom_site_type_symbol
_atom_site_label
_atom_site_fract_x
_atom_site_fract_y
_atom_site_fract_z
_atom_site_U_iso_or_equiv
_atom_site_adp_type
_atom_site_calc_flag
_atom_site_refinement_flags
_atom_site_occupancy
Ni Ni1 0.5000 0.41116(4) 0.2500 0.01624(11) Uani d S 1
Ni Ni2 0.0000 0.5000 0.0000 0.02037(12) Uani d S 1
O O1W 0.0000 0.4511(3) -0.2500 0.0296(6) Uani d S 1
O O1 0.23211(17) 0.59723(18) 0.09913(9) 0.0276(4) Uani d . 1
O O2 0.20598(17) 0.56339(17) -0.14606(9) 0.0249(4) Uani d . 1
N N1 0.17459(19) 0.5694(2) 0.03303(11) 0.0227(4) Uani d . 1
N N2 0.0360(2) 0.5123(2) -0.08990(11) 0.0243(4) Uani d . 1
N N3 0.4865(2) 0.6645(3) 0.01552(13) 0.0373(6) Uani d . 1
N N4 0.4840(2) 0.2869(2) 0.33100(12) 0.0271(5) Uani d . 1
N N5 0.7115(2) 0.3950(2) 0.30063(12) 0.0244(4) Uani d . 1
N N6 0.5318(2) 0.5547(2) 0.18384(12) 0.0236(4) Uani d . 1
C C1 0.1580(2) 0.5527(2) -0.09195(12) 0.0208(5) Uani d . 1
C C2 0.2393(2) 0.5861(2) -0.01821(12) 0.0213(5) Uani d . 1
C C3 0.3756(2) 0.6310(2) -0.00121(13) 0.0254(5) Uani d . 1
C C4 0.6149(3) 0.2920(3) 0.38694(14) 0.0339(6) Uani d . 1
H H4A 0.6235 0.2237 0.4189 0.041 Uiso calc R 1
H H4B 0.6194 0.3640 0.4155 0.041 Uiso calc R 1
C C5 0.7279(3) 0.2913(3) 0.34976(15) 0.0337(6) Uani d . 1
H H5A 0.8160 0.2953 0.3853 0.040 Uiso calc R 1
H H5B 0.7247 0.2180 0.3224 0.040 Uiso calc R 1
C C6 0.5509(3) 0.6645(2) 0.22742(15) 0.0300(6) Uani d . 1
H H6A 0.5365 0.7338 0.1960 0.036 Uiso calc R 1
H H6B 0.6435 0.6678 0.2586 0.036 Uiso calc R 1
H H1 0.597(4) 0.542(3) 0.171(2) 0.044(10) Uiso d . 1
H H2 0.759(4) 0.383(3) 0.2687(19) 0.045(10) Uiso d . 1
H H3 0.477(3) 0.213(3) 0.3157(16) 0.022(7) Uiso d . 1
H H5 0.746(3) 0.465(3) 0.3282(18) 0.035(8) Uiso d . 1
H H7 0.460(3) 0.565(3) 0.1495(18) 0.031(8) Uiso d . 1
H H8 -0.015(3) 0.486(3) -0.1295(19) 0.038(9) Uiso d . 1
H H12 0.412(4) 0.299(3) 0.3512(19) 0.045(10) Uiso d . 1
H H14 0.059(4) 0.502(3) -0.225(2) 0.047(11) Uiso d . 1

loop_
_atom_site_aniso_label
_atom_site_aniso_U_11
_atom_site_aniso_U_22
_atom_site_aniso_U_33
_atom_site_aniso_U_12
_atom_site_aniso_U_13
_atom_site_aniso_U_23
Ni1 0.01414(19) 0.0200(2) 0.01696(19) 0.000 0.00820(14) 0.000
Ni2 0.01275(19) 0.0325(3) 0.0171(2) -0.00279(16) 0.00630(15) -0.00390(17)
O1W 0.0367(15) 0.0320(14) 0.0173(11) 0.000 0.0024(11) 0.000
O1 0.0232(8) 0.0452(11) 0.0136(7) -0.0032(8) 0.0037(6) -0.0056(7)
O2 0.0203(8) 0.0394(10) 0.0167(7) -0.0026(7) 0.0080(6) -0.0016(7)
N1 0.0164(9) 0.0340(11) 0.0173(9) -0.0012(8) 0.0037(7) -0.0042(8)
N2 0.0157(9) 0.0402(13) 0.0178(9) -0.0037(8) 0.0057(7) -0.0051(9)
N3 0.0237(11) 0.0507(15) 0.0362(12) -0.0112(10) 0.0057(9) 0.0005(12)
N4 0.0312(11) 0.0302(12) 0.0217(10) -0.0068(9) 0.0102(9) 0.0011(9)
N5 0.0170(9) 0.0315(12) 0.0265(10) 0.0075(8) 0.0088(8) 0.0069(9)
N6 0.0151(9) 0.0282(11) 0.0265(10) -0.0022(8) 0.0036(8) 0.0066(9)
C1 0.0171(10) 0.0292(12) 0.0168(10) 0.0010(9) 0.0056(8) -0.0022(9)
C2 0.0176(10) 0.0291(12) 0.0177(10) -0.0023(9) 0.0055(8) -0.0039(10)
C3 0.0237(12) 0.0323(13) 0.0197(10) -0.0025(10) 0.0051(9) -0.0013(10)
C4 0.0431(15) 0.0331(14) 0.0249(12) -0.0007(12) 0.0077(11) 0.0070(11)
C5 0.0306(13) 0.0353(15) 0.0328(13) 0.0109(11) 0.0040(11) 0.0057(12)
C6 0.0245(12) 0.0239(12) 0.0369(14) -0.0057(10) -0.0005(10) 0.0055(11)

loop_
_atom_type_symbol
_atom_type_description
_atom_type_scat_dispersion_real
_atom_type_scat_dispersion_imag
_atom_type_scat_source
C C 0.0033 0.0016 'International Tables Vol C Tables 4.2.6.8 and 6.1.1.4'
H H 0.0000 0.0000 'International Tables Vol C Tables 4.2.6.8 and 6.1.1.4'
N N 0.0061 0.0033 'International Tables Vol C Tables 4.2.6.8 and 6.1.1.4'
O O 0.0106 0.0060 'International Tables Vol C Tables 4.2.6.8 and 6.1.1.4'
Ni Ni 0.3393 1.1124 'International Tables Vol C Tables 4.2.6.8 and 6.1.1.4'

loop_
_geom_angle_atom_site_label_1
_geom_angle_atom_site_label_2
_geom_angle_atom_site_label_3
_geom_angle_site_symmetry_1
_geom_angle_site_symmetry_3
_geom_angle
_geom_angle_publ_flag
N5 Ni1 N5 2_655 . 170.18(13) y
N5 Ni1 N4 2_655 2_655 82.60(9) y
N5 Ni1 N4 . 2_655 90.95(9) y
N5 Ni1 N4 2_655 . 90.95(9) no
N5 Ni1 N4 . . 82.60(9) y
N4 Ni1 N4 2_655 . 98.00(13) y
N5 Ni1 N6 2_655 2_655 92.56(8) y
N5 Ni1 N6 . 2_655 94.88(9) y
N4 Ni1 N6 2_655 2_655 170.31(9) y
N4 Ni1 N6 . 2_655 90.44(9) y
N5 Ni1 N6 2_655 . 94.88(9) no
N5 Ni1 N6 . . 92.56(8) no
N4 Ni1 N6 2_655 . 90.44(9) no
N4 Ni1 N6 . . 170.31(9) no
N6 Ni1 N6 2_655 . 81.58(13) y
N2 Ni2 N2 . 5_565 180.0 no
N2 Ni2 N1 . . 83.42(9) y
N2 Ni2 N1 5_565 . 96.58(9) y
N2 Ni2 N1 . 5_565 96.58(9) no
N2 Ni2 N1 5_565 5_565 83.42(9) no
N1 Ni2 N1 . 5_565 180.0 no
O1 N1 C2 . . 120.70(19) no
O1 N1 Ni2 . . 125.00(15) no
C2 N1 Ni2 . . 114.28(16) no
C1 N2 Ni2 . . 117.67(17) no
C1 N2 H8 . . 116(2) no
Ni2 N2 H8 . . 126(2) no
C4 N4 Ni1 . . 106.28(16) no
C4 N4 H3 . . 104.8(19) no
Ni1 N4 H3 . . 113.0(19) no
C4 N4 H12 . . 110(2) no
Ni1 N4 H12 . . 115(2) no
H3 N4 H12 . . 107(3) no
C5 N5 Ni1 . . 106.88(16) no
C5 N5 H2 . . 109(2) no
Ni1 N5 H2 . . 112(2) no
C5 N5 H5 . . 109(2) no
Ni1 N5 H5 . . 111.3(19) no
H2 N5 H5 . . 108(3) no
C6 N6 Ni1 . . 108.22(16) no
C6 N6 H1 . . 110(3) no
Ni1 N6 H1 . . 109(3) no
C6 N6 H7 . . 106(2) no
Ni1 N6 H7 . . 110(2) no
H1 N6 H7 . . 113(3) no
O2 C1 N2 . . 128.3(2) no
O2 C1 C2 . . 121.5(2) no
N2 C1 C2 . . 110.21(19) no
N1 C2 C3 . . 121.1(2) no
N1 C2 C1 . . 114.2(2) no
C3 C2 C1 . . 124.6(2) no
N3 C3 C2 . . 176.8(3) no
N4 C4 C5 . . 107.9(2) no
N4 C4 H4A . . 110.1 no
C5 C4 H4A . . 110.1 no
N4 C4 H4B . . 110.1 no
C5 C4 H4B . . 110.1 no
H4A C4 H4B . . 108.4 no
N5 C5 C4 . . 109.1(2) no
N5 C5 H5A . . 109.9 no
C4 C5 H5A . . 109.9 no
N5 C5 H5B . . 109.9 no
C4 C5 H5B . . 109.9 no
H5A C5 H5B . . 108.3 no
N6 C6 C6 . 2_655 108.53(16) no
N6 C6 H6A . . 110.0 no
C6 C6 H6A 2_655 . 110.0 no
N6 C6 H6B . . 110.0 no
C6 C6 H6B 2_655 . 110.0 no
H6A C6 H6B . . 108.4 no

loop_
_geom_bond_atom_site_label_1
_geom_bond_atom_site_label_2
_geom_bond_site_symmetry_2
_geom_bond_distance
_geom_bond_publ_flag
Ni1 N5 2_655 2.113(2) y
Ni1 N5 . 2.113(2) no
Ni1 N4 2_655 2.124(2) y
Ni1 N4 . 2.124(2) no
Ni1 N6 2_655 2.125(2) y
Ni1 N6 . 2.125(2) no
Ni2 N2 . 1.858(2) y
Ni2 N2 5_565 1.858(2) no
Ni2 N1 . 1.881(2) y
Ni2 N1 5_565 1.881(2) no
O1W H14 . 0.86(4) no
O1 N1 . 1.286(3) y
O2 C1 . 1.262(3) no
N1 C2 . 1.329(3) y
N2 C1 . 1.325(3) no
N2 H8 . 0.85(4) no
N3 C3 . 1.146(3) y
N4 C4 . 1.470(3) no
N4 H3 . 0.88(3) no
N4 H12 . 0.92(4) no
N5 C5 . 1.478(3) no
N5 H2 . 0.88(4) no
N5 H5 . 0.96(4) no
N6 C6 . 1.472(4) no
N6 H1 . 0.78(4) no
N6 H7 . 0.85(3) no
C1 C2 . 1.484(3) no
C2 C3 . 1.423(3) no
C4 C5 . 1.499(4) no
C4 H4A . 0.9700 no
C4 H4B . 0.9700 no
C5 H5A . 0.9700 no
C5 H5B . 0.9700 no
C6 C6 2_655 1.510(5) no
C6 H6A . 0.9700 no
C6 H6B . 0.9700 no

loop_
_geom_hbond_atom_site_label_D
_geom_hbond_atom_site_label_H
_geom_hbond_atom_site_label_A
_geom_hbond_site_symmetry_A
_geom_hbond_distance_DH
_geom_hbond_distance_HA
_geom_hbond_distance_DA
_geom_hbond_angle_DHA
N6 H1 O2 5_665 0.78(4) 2.47(4) 3.214(3) 161(4)
N4 H3 O1W 7 0.88(3) 2.28(3) 3.113(4) 160(3)
N5 H5 O1 2_655 0.96(4) 2.00(4) 2.929(3) 160(3)
N6 H7 O1 . 0.85(3) 2.28(3) 3.077(3) 156(3)
O1W H14 O2 . 0.86(4) 1.96(4) 2.777(2) 158(3)

loop_
_geom_torsion_atom_site_label_1
_geom_torsion_atom_site_label_2
_geom_torsion_atom_site_label_3
_geom_torsion_atom_site_label_4
_geom_torsion_site_symmetry_1
_geom_torsion_site_symmetry_4
_geom_torsion
_geom_torsion_publ_flag
N2 Ni2 N1 O1 . . 177.9(2) no
N2 Ni2 N1 O1 5_565 . -2.1(2) no
N2 Ni2 N1 C2 . . -3.73(19) no
N2 Ni2 N1 C2 5_565 . 176.27(19) y
N1 Ni2 N2 C1 . . 3.8(2) no
N1 Ni2 N2 C1 5_565 . -176.2(2) y
N5 Ni1 N4 C4 2_655 . -169.44(18) no
N5 Ni1 N4 C4 . . 17.99(18) no
N4 Ni1 N4 C4 2_655 . 107.91(19) no
N6 Ni1 N4 C4 2_655 . -76.87(18) no
N4 Ni1 N5 C5 2_655 . -85.64(18) no
N4 Ni1 N5 C5 . . 12.30(17) no
N6 Ni1 N5 C5 2_655 . 102.12(18) no
N6 Ni1 N5 C5 . . -176.13(17) no
N5 Ni1 N6 C6 2_655 . 106.67(16) no
N5 Ni1 N6 C6 . . -79.75(17) no
N4 Ni1 N6 C6 2_655 . -170.72(17) no
N6 Ni1 N6 C6 2_655 . 14.80(12) no
Ni2 N2 C1 O2 . . 176.7(2) no
Ni2 N2 C1 C2 . . -2.9(3) y
O1 N1 C2 C3 . . 2.3(4) y
Ni2 N1 C2 C3 . . -176.14(19) no
O1 N1 C2 C1 . . -178.4(2) no
Ni2 N1 C2 C1 . . 3.1(3) no
O2 C1 C2 N1 . . -179.8(2) no
N2 C1 C2 N1 . . -0.2(3) y
O2 C1 C2 C3 . . -0.6(4) no
N2 C1 C2 C3 . . 179.0(2) no
Ni1 N4 C4 C5 . . -45.1(3) no
Ni1 N5 C5 C4 . . -40.8(3) no
N4 C4 C5 N5 . . 59.0(3) no
Ni1 N6 C6 C6 . 2_655 -41.5(3) no
